data_4311352
loop_
_publ_author_name
'Cristina Tejel'
'Miguel A. Ciriano'
'Gustavo R\'ios-Moreno'
'Isabel T. Dobrinovitch'
'Fernando J. Lahoz'
'Luis A. Oro'
'Miguel Parra-Hake'

_publ_contact_author_address
;
  Dr. Fernando J. Lahoz
  Departamento de Qu\'imica Inorg\'anica - I.C.M.A.
  Facultad de Ciencias
  Universidad de Zaragoza - C.S.I.C.
  50009 Zaragoza, Spain
;
_publ_contact_author_email lahoz@posta.unizar.es
_publ_contact_author_fax '+34 976 761187'
_publ_contact_author_name 'Dr. Fernando J. Lahoz'
_publ_contact_author_phone '+34 976 761147'
_publ_section_title
;
 Crescent-Shaped Rhodium(I) Complexes with
 Bis(o-carboxymethylphenyl)triazenide
;
_journal_name_full 'Inorganic Chemistry'
_journal_page_first 4719
_journal_page_last 4726
_journal_paper_doi 10.1021/ic049691g
_journal_volume 43
_journal_year 2004
_chemical_formula_moiety 'C20 H14 Cl2 N3 O8 Rh2, C6 H16 N'
_chemical_formula_sum 'C26 H30 Cl2 N4 O8 Rh2'
_chemical_formula_weight 803.26
_chemical_name_systematic
; 
 ? 
;
_space_group_IT_number 14
_symmetry_cell_setting monoclinic
_symmetry_space_group_name_Hall '-P 2ybc'
_symmetry_space_group_name_H-M 'P 1 21/c 1'
_atom_sites_solution_hydrogens geom
_atom_sites_solution_primary direct
_atom_sites_solution_secondary difmap
_audit_creation_method SHELXL-97
_cell_angle_alpha 90.00
_cell_angle_beta 98.3400(10)
_cell_angle_gamma 90.00
_cell_formula_units_Z 8
_cell_length_a 19.5308(13)
_cell_length_b 9.9136(7)
_cell_length_c 33.023(2)
_cell_measurement_reflns_used 6643
_cell_measurement_temperature 100(2)
_cell_measurement_theta_max 28.20
_cell_measurement_theta_min 2.32
_cell_volume 6326.3(7)
_computing_cell_refinement 'SAINT+ v. 6.01 (Bruker AXS, 2000)'
_computing_data_collection 'SMART v. 5.611 (Bruker AXS, 2000)'
_computing_data_reduction 'SAINT+ v. 6.01 (Bruker AXS, 2000)'
_computing_molecular_graphics 'XP program, SHELXTL v6.12, Bruker2000'
_computing_publication_material 'XCIF program, SHELXTLv6.12, BrukerAXS'
_computing_structure_refinement 'SHELXL-97 (Sheldrick, 1997)'
_computing_structure_solution 'SHELXS-97 (Sheldrick, 1990)'
_diffrn_ambient_temperature 100(2)
_diffrn_detector_area_resol_mean 8.26
_diffrn_measured_fraction_theta_full 0.999
_diffrn_measured_fraction_theta_max 0.999
_diffrn_measurement_device_type 'Bruker SMART APEX CCD system'
_diffrn_measurement_method '\w rotations with narrow frames'
_diffrn_radiation_monochromator graphite
_diffrn_radiation_source 'normal-focus sealed tube'
_diffrn_radiation_type MoK\a
_diffrn_radiation_wavelength 0.71073
_diffrn_reflns_av_R_equivalents 0.0908
_diffrn_reflns_av_sigmaI/netI 0.0671
_diffrn_reflns_limit_h_max 23
_diffrn_reflns_limit_h_min -23
_diffrn_reflns_limit_k_max 11
_diffrn_reflns_limit_k_min -11
_diffrn_reflns_limit_l_max 39
_diffrn_reflns_limit_l_min -39
_diffrn_reflns_number 61739
_diffrn_reflns_theta_full 25.04
_diffrn_reflns_theta_max 25.04
_diffrn_reflns_theta_min 1.05
_diffrn_standards_decay_% 'no decay'
_exptl_absorpt_coefficient_mu 1.264
_exptl_absorpt_correction_T_max 0.914
_exptl_absorpt_correction_T_min 0.731
_exptl_absorpt_correction_type multi-scan
_exptl_absorpt_process_details
; 
 SADABS: Area-Detector Absorption Correction. (1996)  Bruker-AXS 
 within SAINT+ package, v. 6.01.                    
;
_exptl_crystal_colour orange
_exptl_crystal_density_diffrn 1.687
_exptl_crystal_density_method 'not measured'
_exptl_crystal_description lamina
_exptl_crystal_F_000 3216
_exptl_crystal_size_max 0.20
_exptl_crystal_size_mid 0.11
_exptl_crystal_size_min 0.07
_refine_diff_density_max 2.332
_refine_diff_density_min -0.857
_refine_diff_density_rms 0.134
_refine_ls_extinction_method none
_refine_ls_goodness_of_fit_ref 1.033
_refine_ls_hydrogen_treatment mixed
_refine_ls_matrix_type full
_refine_ls_number_parameters 769
_refine_ls_number_reflns 11172
_refine_ls_number_restraints 0
_refine_ls_restrained_S_all 1.033
_refine_ls_R_factor_all 0.0869
_refine_ls_R_factor_gt 0.0492
_refine_ls_shift/su_max 0.008
_refine_ls_shift/su_mean 0.001
_refine_ls_structure_factor_coef Fsqd
_refine_ls_weighting_details 'calc w=1/[\s^2^(Fo^2^)+(0.0434P)^2^+14.1863P] where P=(Fo^2^+2Fc^2^)/3'
_refine_ls_weighting_scheme calc
_refine_ls_wR_factor_gt 0.0975
_refine_ls_wR_factor_ref 0.1102
_reflns_number_gt 7556
_reflns_number_total 11172
_reflns_threshold_expression >2sigma(I)
_cod_data_source_file ic049691gsi20040310_075146_1.cif
_cod_data_source_block compound4
_cod_database_code 4311352

loop_
_symmetry_equiv_pos_as_xyz
'x, y, z'
'-x, y+1/2, -z+1/2'
'-x, -y, -z'
'x, -y-1/2, z-1/2'

loop_
_atom_site_label
_atom_site_type_symbol
_atom_site_fract_x
_atom_site_fract_y
_atom_site_fract_z
_atom_site_U_iso_or_equiv
_atom_site_adp_type
_atom_site_occupancy
_atom_site_symmetry_multiplicity
_atom_site_calc_flag
_atom_site_refinement_flags
_atom_site_disorder_assembly
_atom_site_disorder_group
Rh1 Rh 0.06149(2) 0.64909(5) 0.077825(15) 0.01505(13) Uani 1 1 d . . .
Rh2 Rh 0.11080(2) 0.58949(5) 0.165396(15) 0.01425(12) Uani 1 1 d . . .
Rh3 Rh 0.38595(2) 0.33027(5) 0.330933(15) 0.01500(13) Uani 1 1 d . . .
Rh4 Rh 0.43554(2) 0.27216(5) 0.418275(15) 0.01473(13) Uani 1 1 d . . .
Cl1 Cl -0.03338(8) 0.78055(17) 0.09060(5) 0.0219(4) Uani 1 1 d . . .
Cl2 Cl 0.16711(9) 0.38713(16) 0.15340(5) 0.0231(4) Uani 1 1 d . . .
Cl3 Cl 0.32839(9) 0.53072(16) 0.34231(5) 0.0238(4) Uani 1 1 d . . .
Cl4 Cl 0.53044(8) 0.14350(17) 0.40425(5) 0.0212(4) Uani 1 1 d . . .
O1 O 0.2507(2) 1.1082(4) 0.14202(13) 0.0217(10) Uani 1 1 d . . .
O2 O 0.1547(2) 1.0252(4) 0.16192(12) 0.0184(10) Uani 1 1 d . . .
O3 O 0.3445(2) 0.9016(5) 0.10491(14) 0.0309(12) Uani 1 1 d . . .
O4 O 0.2917(2) 0.7083(5) 0.08361(13) 0.0239(11) Uani 1 1 d . . .
O5 O 0.1760(2) 0.4964(5) 0.04902(14) 0.0281(11) Uani 1 1 d . . .
O6 O -0.0370(3) 0.4330(5) 0.04430(15) 0.0381(13) Uani 1 1 d . . .
O7 O 0.0468(2) 0.8415(5) 0.19180(14) 0.0286(12) Uani 1 1 d . . .
O8 O 0.0084(2) 0.4261(5) 0.20307(14) 0.0313(12) Uani 1 1 d . . .
O9 O 0.1542(2) 0.0151(5) 0.39198(14) 0.0286(12) Uani 1 1 d . . .
O10 O 0.2071(2) 0.2062(5) 0.41459(13) 0.0220(11) Uani 1 1 d . . .
O11 O 0.2480(2) -0.1876(4) 0.35363(13) 0.0215(10) Uani 1 1 d . . .
O12 O 0.3428(2) -0.1003(4) 0.33237(12) 0.0207(10) Uani 1 1 d . . .
O13 O 0.4526(2) 0.0804(5) 0.30429(14) 0.0282(12) Uani 1 1 d . . .
O14 O 0.4901(2) 0.4946(5) 0.29516(15) 0.0325(12) Uani 1 1 d . . .
O15 O 0.3210(2) 0.4216(5) 0.44832(14) 0.0298(12) Uani 1 1 d . . .
O16 O 0.5319(2) 0.4912(5) 0.45257(14) 0.0309(12) Uani 1 1 d . . .
N1 N 0.1295(2) 0.8082(5) 0.09613(14) 0.0119(11) Uani 1 1 d . . .
N2 N 0.1869(2) 0.8007(5) 0.12198(15) 0.0151(11) Uani 1 1 d . . .
N3 N 0.1928(2) 0.7000(5) 0.14714(15) 0.0146(11) Uani 1 1 d . . .
N4 N 0.3044(2) 0.2184(5) 0.34953(15) 0.0147(12) Uani 1 1 d . . .
N5 N 0.3116(2) 0.1175(5) 0.37465(14) 0.0133(11) Uani 1 1 d . . .
N6 N 0.3687(2) 0.1109(5) 0.40002(14) 0.0128(11) Uani 1 1 d . . .
N7 N 0.1395(3) 0.6505(6) 0.37060(16) 0.0230(13) Uani 1 1 d . . .
H1N H 0.1694 0.7207 0.3696 0.017(18) Uiso 1 1 d R . .
N8 N 0.3611(3) 0.2728(6) 0.12874(16) 0.0241(13) Uani 1 1 d . . .
H2N H 0.3275 0.2080 0.1293 0.015(17) Uiso 1 1 d R . .
C1 C 0.1929(3) 1.0635(6) 0.13330(19) 0.0162(14) Uani 1 1 d . . .
C2 C 0.1903(4) 1.0263(7) 0.20320(19) 0.0300(18) Uani 1 1 d . . .
H2A H 0.2281 0.9604 0.2059 0.045 Uiso 1 1 calc R . .
H2B H 0.1578 1.0027 0.2221 0.045 Uiso 1 1 calc R . .
H2C H 0.2092 1.1165 0.2098 0.045 Uiso 1 1 calc R . .
C3 C 0.1556(3) 1.0513(6) 0.09104(19) 0.0156(14) Uani 1 1 d . . .
C4 C 0.1513(3) 1.1681(6) 0.0670(2) 0.0207(15) Uani 1 1 d . . .
H4 H 0.1736 1.2482 0.0777 0.025 Uiso 1 1 calc R . .
C5 C 0.1154(3) 1.1685(7) 0.0283(2) 0.0222(15) Uani 1 1 d . . .
H5 H 0.1117 1.2493 0.0127 0.027 Uiso 1 1 calc R . .
C6 C 0.0846(3) 1.0526(7) 0.0120(2) 0.0212(15) Uani 1 1 d . . .
H6 H 0.0600 1.0527 -0.0151 0.025 Uiso 1 1 calc R . .
C7 C 0.0895(3) 0.9359(7) 0.03489(19) 0.0201(15) Uani 1 1 d . . .
H7 H 0.0685 0.8558 0.0231 0.024 Uiso 1 1 calc R . .
C8 C 0.1241(3) 0.9318(6) 0.07463(19) 0.0150(14) Uani 1 1 d . . .
C9 C 0.2604(3) 0.6934(6) 0.16967(18) 0.0160(14) Uani 1 1 d . . .
C10 C 0.2686(3) 0.6356(6) 0.20856(18) 0.0164(14) Uani 1 1 d . . .
H10 H 0.2293 0.5997 0.2187 0.020 Uiso 1 1 calc R . .
C11 C 0.3325(3) 0.6296(7) 0.23254(19) 0.0212(15) Uani 1 1 d . . .
H11 H 0.3372 0.5892 0.2589 0.025 Uiso 1 1 calc R . .
C12 C 0.3893(3) 0.6824(7) 0.2181(2) 0.0243(16) Uani 1 1 d . . .
H12 H 0.4333 0.6809 0.2348 0.029 Uiso 1 1 calc R . .
C13 C 0.3828(3) 0.7373(7) 0.1795(2) 0.0243(16) Uani 1 1 d . . .
H13 H 0.4224 0.7729 0.1697 0.029 Uiso 1 1 calc R . .
C14 C 0.3189(3) 0.7417(6) 0.15460(18) 0.0172(14) Uani 1 1 d . . .
C15 C 0.3194(3) 0.7959(7) 0.1124(2) 0.0213(15) Uani 1 1 d . . .
C16 C 0.2897(4) 0.7576(9) 0.0425(2) 0.040(2) Uani 1 1 d . . .
H16A H 0.2614 0.8395 0.0389 0.061 Uiso 1 1 calc R . .
H16B H 0.2696 0.6886 0.0231 0.061 Uiso 1 1 calc R . .
H16C H 0.3369 0.7782 0.0375 0.061 Uiso 1 1 calc R . .
C17 C 0.1337(3) 0.5533(6) 0.06130(19) 0.0192(15) Uani 1 1 d . . .
C18 C 0.0001(4) 0.5135(7) 0.05764(19) 0.0245(16) Uani 1 1 d . . .
C19 C 0.0704(3) 0.7479(7) 0.18049(18) 0.0153(14) Uani 1 1 d . . .
C20 C 0.0463(3) 0.4894(6) 0.18772(19) 0.0190(14) Uani 1 1 d . . .
C21 C 0.1790(3) 0.1214(7) 0.3856(2) 0.0199(15) Uani 1 1 d . . .
C22 C 0.2101(4) 0.1534(8) 0.45545(19) 0.0334(19) Uani 1 1 d . . .
H22A H 0.1640 0.1227 0.4597 0.050 Uiso 1 1 calc R . .
H22B H 0.2260 0.2241 0.4753 0.050 Uiso 1 1 calc R . .
H22C H 0.2425 0.0773 0.4591 0.050 Uiso 1 1 calc R . .
C23 C 0.1779(3) 0.1807(6) 0.34390(18) 0.0167(14) Uani 1 1 d . . .
C24 C 0.1135(3) 0.1867(7) 0.31955(19) 0.0223(16) Uani 1 1 d . . .
H24 H 0.0742 0.1515 0.3298 0.027 Uiso 1 1 calc R . .
C25 C 0.1053(3) 0.2423(7) 0.2811(2) 0.0264(17) Uani 1 1 d . . .
H25 H 0.0608 0.2455 0.2651 0.032 Uiso 1 1 calc R . .
C26 C 0.1625(3) 0.2939(7) 0.26564(19) 0.0227(16) Uani 1 1 d . . .
H26 H 0.1573 0.3347 0.2393 0.027 Uiso 1 1 calc R . .
C27 C 0.2272(3) 0.2849(6) 0.28910(18) 0.0179(14) Uani 1 1 d . . .
H27 H 0.2665 0.3187 0.2784 0.022 Uiso 1 1 calc R . .
C28 C 0.2358(3) 0.2279(6) 0.32770(18) 0.0156(14) Uani 1 1 d . . .
C29 C 0.3754(3) -0.0156(6) 0.42076(18) 0.0154(14) Uani 1 1 d . . .
C30 C 0.4123(3) -0.0175(7) 0.45985(19) 0.0194(15) Uani 1 1 d . . .
H30 H 0.4319 0.0634 0.4718 0.023 Uiso 1 1 calc R . .
C31 C 0.4205(3) -0.1364(7) 0.4814(2) 0.0213(15) Uani 1 1 d . . .
H31 H 0.4462 -0.1374 0.5081 0.026 Uiso 1 1 calc R . .
C32 C 0.3915(3) -0.2557(7) 0.46428(19) 0.0212(15) Uani 1 1 d . . .
H32 H 0.3981 -0.3381 0.4790 0.025 Uiso 1 1 calc R . .
C33 C 0.3536(3) -0.2525(6) 0.42613(19) 0.0180(14) Uani 1 1 d . . .
H33 H 0.3319 -0.3330 0.4151 0.022 Uiso 1 1 calc R . .
C34 C 0.3458(3) -0.1349(6) 0.40288(18) 0.0156(14) Uani 1 1 d . . .
C35 C 0.3057(3) -0.1420(6) 0.36133(19) 0.0178(14) Uani 1 1 d . . .
C36 C 0.3046(4) -0.0980(7) 0.2915(2) 0.0323(18) Uani 1 1 d . . .
H36A H 0.2869 -0.1886 0.2841 0.048 Uiso 1 1 calc R . .
H36B H 0.3352 -0.0689 0.2721 0.048 Uiso 1 1 calc R . .
H36C H 0.2657 -0.0350 0.2906 0.048 Uiso 1 1 calc R . .
C37 C 0.4278(3) 0.1728(7) 0.3159(2) 0.0211(15) Uani 1 1 d . . .
C38 C 0.4514(3) 0.4313(7) 0.30959(19) 0.0196(15) Uani 1 1 d . . .
C39 C 0.3632(3) 0.3652(7) 0.4354(2) 0.0211(15) Uani 1 1 d . . .
C40 C 0.4953(3) 0.4085(7) 0.43866(19) 0.0207(15) Uani 1 1 d . . .
C41 C 0.1635(4) 0.5666(8) 0.4074(2) 0.0308(18) Uani 1 1 d . . .
H41A H 0.2055 0.5162 0.4027 0.037 Uiso 1 1 calc R . .
H41B H 0.1272 0.5000 0.4111 0.037 Uiso 1 1 calc R . .
C42 C 0.1798(4) 0.6493(8) 0.4458(2) 0.038(2) Uani 1 1 d . . .
H42A H 0.2098 0.7249 0.4408 0.057 Uiso 1 1 calc R . .
H42B H 0.2036 0.5927 0.4678 0.057 Uiso 1 1 calc R . .
H42C H 0.1367 0.6840 0.4537 0.057 Uiso 1 1 calc R . .
C43 C 0.0762(3) 0.7344(7) 0.3748(2) 0.0246(16) Uani 1 1 d . . .
H43A H 0.0866 0.7922 0.3994 0.030 Uiso 1 1 calc R . .
H43B H 0.0666 0.7946 0.3508 0.030 Uiso 1 1 calc R . .
C44 C 0.0120(4) 0.6535(8) 0.3784(3) 0.044(2) Uani 1 1 d . . .
H44A H 0.0001 0.5981 0.3538 0.066 Uiso 1 1 calc R . .
H44B H -0.0264 0.7148 0.3812 0.066 Uiso 1 1 calc R . .
H44C H 0.0205 0.5948 0.4025 0.066 Uiso 1 1 calc R . .
C45 C 0.1318(4) 0.5676(8) 0.3329(2) 0.0343(19) Uani 1 1 d . . .
H45A H 0.0955 0.4989 0.3346 0.041 Uiso 1 1 calc R . .
H45B H 0.1758 0.5193 0.3317 0.041 Uiso 1 1 calc R . .
C46 C 0.1132(4) 0.6463(8) 0.2943(2) 0.044(2) Uani 1 1 d . . .
H46A H 0.0654 0.6781 0.2923 0.065 Uiso 1 1 calc R . .
H46B H 0.1179 0.5886 0.2707 0.065 Uiso 1 1 calc R . .
H46C H 0.1444 0.7239 0.2944 0.065 Uiso 1 1 calc R . .
C47 C 0.3642(4) 0.3529(8) 0.1676(2) 0.041(2) Uani 1 1 d . . .
H47A H 0.4013 0.4214 0.1684 0.049 Uiso 1 1 calc R . .
H47B H 0.3198 0.4011 0.1675 0.049 Uiso 1 1 calc R . .
C48 C 0.3777(4) 0.2668(10) 0.2054(2) 0.052(3) Uani 1 1 d . . .
H48A H 0.3465 0.1890 0.2025 0.079 Uiso 1 1 calc R . .
H48B H 0.3698 0.3201 0.2292 0.079 Uiso 1 1 calc R . .
H48C H 0.4258 0.2353 0.2090 0.079 Uiso 1 1 calc R . .
C49 C 0.4243(3) 0.1870(7) 0.1272(2) 0.0261(16) Uani 1 1 d . . .
H49A H 0.4174 0.1333 0.1016 0.031 Uiso 1 1 calc R . .
H49B H 0.4293 0.1232 0.1505 0.031 Uiso 1 1 calc R . .
C50 C 0.4904(4) 0.2666(8) 0.1287(3) 0.041(2) Uani 1 1 d . . .
H50A H 0.4866 0.3283 0.1053 0.062 Uiso 1 1 calc R . .
H50B H 0.5292 0.2047 0.1277 0.062 Uiso 1 1 calc R . .
H50C H 0.4983 0.3187 0.1542 0.062 Uiso 1 1 calc R . .
C51 C 0.3434(4) 0.3648(8) 0.0930(2) 0.040(2) Uani 1 1 d . . .
H51A H 0.2990 0.4104 0.0954 0.048 Uiso 1 1 calc R . .
H51B H 0.3795 0.4352 0.0940 0.048 Uiso 1 1 calc R . .
C52 C 0.3370(4) 0.2946(10) 0.0524(2) 0.061(3) Uani 1 1 d . . .
H52A H 0.3830 0.2656 0.0472 0.092 Uiso 1 1 calc R . .
H52B H 0.3171 0.3567 0.0307 0.092 Uiso 1 1 calc R . .
H52C H 0.3069 0.2156 0.0527 0.092 Uiso 1 1 calc R . .

loop_
_atom_site_aniso_label
_atom_site_aniso_U_11
_atom_site_aniso_U_22
_atom_site_aniso_U_33
_atom_site_aniso_U_23
_atom_site_aniso_U_13
_atom_site_aniso_U_12
Rh1 0.0151(3) 0.0129(3) 0.0165(3) 0.0012(2) 0.0004(2) -0.0018(2)
Rh2 0.0139(3) 0.0125(3) 0.0165(3) 0.0024(2) 0.0028(2) -0.0005(2)
Rh3 0.0139(3) 0.0147(3) 0.0164(3) 0.0026(2) 0.0020(2) -0.0006(2)
Rh4 0.0137(3) 0.0133(3) 0.0167(3) 0.0009(2) 0.0004(2) -0.0016(2)
Cl1 0.0135(8) 0.0241(10) 0.0283(9) 0.0058(7) 0.0039(7) 0.0018(7)
Cl2 0.0320(10) 0.0114(8) 0.0264(9) 0.0013(7) 0.0056(7) 0.0041(7)
Cl3 0.0324(10) 0.0152(9) 0.0243(9) 0.0007(7) 0.0056(7) 0.0027(7)
Cl4 0.0129(8) 0.0258(10) 0.0246(9) 0.0001(7) 0.0019(6) 0.0010(7)
O1 0.016(2) 0.016(3) 0.032(3) 0.003(2) 0.000(2) 0.000(2)
O2 0.018(2) 0.016(2) 0.022(2) -0.0004(19) 0.0051(19) 0.0005(19)
O3 0.031(3) 0.027(3) 0.036(3) 0.007(2) 0.012(2) -0.003(2)
O4 0.019(2) 0.035(3) 0.019(2) 0.007(2) 0.005(2) 0.003(2)
O5 0.032(3) 0.023(3) 0.031(3) -0.004(2) 0.010(2) 0.004(2)
O6 0.038(3) 0.036(3) 0.040(3) -0.010(3) 0.007(2) -0.024(3)
O7 0.025(3) 0.025(3) 0.037(3) -0.006(2) 0.010(2) -0.002(2)
O8 0.024(3) 0.033(3) 0.035(3) 0.012(2) 0.001(2) -0.007(2)
O9 0.025(3) 0.028(3) 0.035(3) 0.008(2) 0.011(2) -0.003(2)
O10 0.017(2) 0.030(3) 0.020(2) 0.004(2) 0.0077(19) 0.003(2)
O11 0.019(3) 0.018(3) 0.026(3) 0.000(2) 0.001(2) -0.004(2)
O12 0.022(2) 0.022(3) 0.018(2) 0.001(2) 0.0020(19) -0.002(2)
O13 0.022(3) 0.024(3) 0.040(3) -0.005(2) 0.011(2) -0.001(2)
O14 0.027(3) 0.031(3) 0.041(3) 0.014(2) 0.008(2) -0.006(2)
O15 0.032(3) 0.022(3) 0.036(3) -0.002(2) 0.009(2) 0.002(2)
O16 0.032(3) 0.028(3) 0.033(3) -0.006(2) 0.004(2) -0.011(2)
N1 0.014(3) 0.011(3) 0.011(3) 0.003(2) 0.003(2) -0.002(2)
N2 0.013(3) 0.016(3) 0.016(3) 0.003(2) 0.003(2) 0.004(2)
N3 0.015(3) 0.013(3) 0.016(3) 0.003(2) 0.003(2) 0.004(2)
N4 0.011(3) 0.016(3) 0.017(3) 0.001(2) 0.000(2) -0.001(2)
N5 0.015(3) 0.013(3) 0.012(3) 0.001(2) 0.004(2) 0.004(2)
N6 0.010(3) 0.012(3) 0.015(3) 0.001(2) -0.001(2) 0.002(2)
N7 0.015(3) 0.028(4) 0.026(3) 0.000(3) 0.002(2) -0.006(3)
N8 0.017(3) 0.025(4) 0.029(3) -0.002(3) 0.000(2) -0.006(3)
C1 0.020(4) 0.007(3) 0.021(3) 0.002(3) 0.001(3) 0.002(3)
C2 0.041(5) 0.034(5) 0.015(4) -0.002(3) 0.004(3) -0.006(4)
C3 0.012(3) 0.013(3) 0.023(3) 0.005(3) 0.004(3) 0.004(3)
C4 0.019(4) 0.013(4) 0.030(4) 0.006(3) 0.003(3) -0.007(3)
C5 0.020(4) 0.019(4) 0.027(4) 0.013(3) 0.004(3) 0.004(3)
C6 0.012(3) 0.031(4) 0.020(4) 0.010(3) -0.001(3) -0.003(3)
C7 0.014(3) 0.027(4) 0.019(3) 0.001(3) 0.003(3) 0.004(3)
C8 0.011(3) 0.014(3) 0.022(3) 0.000(3) 0.010(3) 0.002(3)
C9 0.018(3) 0.010(3) 0.019(3) -0.002(3) 0.000(3) 0.003(3)
C10 0.015(3) 0.012(3) 0.024(4) 0.003(3) 0.008(3) 0.001(3)
C11 0.025(4) 0.025(4) 0.015(3) 0.003(3) 0.003(3) 0.009(3)
C12 0.015(4) 0.034(4) 0.023(4) 0.000(3) -0.001(3) 0.008(3)
C13 0.015(4) 0.030(4) 0.027(4) -0.005(3) -0.001(3) -0.001(3)
C14 0.018(3) 0.014(3) 0.018(3) 0.000(3) 0.000(3) 0.004(3)
C15 0.009(3) 0.031(4) 0.024(4) 0.009(3) 0.004(3) 0.006(3)
C16 0.047(5) 0.061(6) 0.015(4) 0.005(4) 0.007(3) -0.006(4)
C17 0.027(4) 0.013(4) 0.017(3) 0.002(3) 0.000(3) -0.011(3)
C18 0.030(4) 0.025(4) 0.020(4) 0.001(3) 0.007(3) -0.003(3)
C19 0.008(3) 0.017(4) 0.021(3) 0.001(3) 0.004(3) -0.008(3)
C20 0.021(4) 0.015(4) 0.021(4) 0.000(3) 0.003(3) 0.000(3)
C21 0.016(4) 0.022(4) 0.023(4) -0.004(3) 0.006(3) 0.004(3)
C22 0.032(4) 0.054(6) 0.015(4) 0.002(3) 0.004(3) 0.002(4)
C23 0.007(3) 0.023(4) 0.021(3) 0.000(3) 0.006(3) 0.001(3)
C24 0.011(3) 0.032(4) 0.025(4) -0.004(3) 0.007(3) 0.000(3)
C25 0.016(4) 0.039(5) 0.023(4) -0.006(3) -0.002(3) 0.010(3)
C26 0.021(4) 0.035(4) 0.011(3) 0.002(3) 0.002(3) 0.006(3)
C27 0.018(3) 0.017(4) 0.019(3) -0.005(3) 0.003(3) 0.006(3)
C28 0.018(3) 0.013(3) 0.016(3) -0.004(3) 0.001(3) 0.004(3)
C29 0.009(3) 0.017(4) 0.021(3) 0.002(3) 0.005(3) 0.003(3)
C30 0.016(3) 0.021(4) 0.020(3) 0.002(3) 0.000(3) -0.006(3)
C31 0.020(4) 0.024(4) 0.020(4) 0.009(3) 0.003(3) 0.002(3)
C32 0.025(4) 0.015(4) 0.024(4) 0.009(3) 0.006(3) 0.004(3)
C33 0.022(4) 0.011(3) 0.022(3) 0.004(3) 0.006(3) 0.001(3)
C34 0.012(3) 0.017(4) 0.020(3) 0.000(3) 0.008(3) 0.001(3)
C35 0.022(4) 0.011(3) 0.019(3) 0.003(3) 0.002(3) 0.002(3)
C36 0.049(5) 0.027(4) 0.021(4) -0.005(3) 0.004(3) -0.004(4)
C37 0.016(4) 0.025(4) 0.022(4) 0.007(3) 0.002(3) -0.006(3)
C38 0.019(4) 0.016(4) 0.021(4) 0.002(3) -0.004(3) 0.002(3)
C39 0.024(4) 0.017(4) 0.020(4) 0.002(3) -0.005(3) -0.002(3)
C40 0.025(4) 0.016(4) 0.021(4) 0.004(3) 0.004(3) 0.002(3)
C41 0.021(4) 0.038(5) 0.033(4) 0.009(4) 0.003(3) 0.001(3)
C42 0.029(4) 0.060(6) 0.025(4) 0.008(4) 0.004(3) -0.008(4)
C43 0.026(4) 0.016(4) 0.033(4) 0.000(3) 0.009(3) 0.006(3)
C44 0.018(4) 0.037(5) 0.079(6) 0.007(4) 0.015(4) 0.004(4)
C45 0.028(4) 0.039(5) 0.034(4) -0.017(4) -0.003(3) 0.011(4)
C46 0.045(5) 0.058(6) 0.027(4) -0.010(4) -0.001(4) 0.014(4)
C47 0.030(4) 0.048(6) 0.043(5) -0.015(4) -0.001(4) 0.015(4)
C48 0.035(5) 0.089(8) 0.033(5) -0.020(5) 0.004(4) 0.004(5)
C49 0.029(4) 0.027(4) 0.024(4) -0.002(3) 0.011(3) 0.003(3)
C50 0.023(4) 0.037(5) 0.065(6) 0.007(4) 0.010(4) -0.001(4)
C51 0.023(4) 0.050(6) 0.044(5) 0.024(4) -0.003(4) -0.006(4)
C52 0.045(6) 0.096(8) 0.040(5) 0.026(5) -0.004(4) -0.011(5)

loop_
_atom_type_symbol
_atom_type_description
_atom_type_scat_dispersion_real
_atom_type_scat_dispersion_imag
_atom_type_scat_source
C C 0.0033 0.0016 'International Tables Vol C Tables 4.2.6.8 and 6.1.1.4'
H H 0.0000 0.0000 'International Tables Vol C Tables 4.2.6.8 and 6.1.1.4'
N N 0.0061 0.0033 'International Tables Vol C Tables 4.2.6.8 and 6.1.1.4'
O O 0.0106 0.0060 'International Tables Vol C Tables 4.2.6.8 and 6.1.1.4'
Cl Cl 0.1484 0.1585 'International Tables Vol C Tables 4.2.6.8 and 6.1.1.4'
Rh Rh -1.1178 0.9187 'International Tables Vol C Tables 4.2.6.8 and 6.1.1.4'

loop_
_geom_angle_atom_site_label_1
_geom_angle_atom_site_label_2
_geom_angle_atom_site_label_3
_geom_angle
_geom_angle_site_symmetry_1
_geom_angle_site_symmetry_3
_geom_angle_publ_flag
C17 Rh1 C18 90.1(3) . . ?
C17 Rh1 N1 89.6(2) . . ?
C18 Rh1 N1 175.7(2) . . ?
C17 Rh1 Cl1 173.01(19) . . ?
C18 Rh1 Cl1 88.9(2) . . ?
N1 Rh1 Cl1 90.80(14) . . ?
C17 Rh1 Rh2 91.82(19) . . ?
C18 Rh1 Rh2 107.8(2) . . ?
N1 Rh1 Rh2 76.50(13) . . ?
Cl1 Rh1 Rh2 95.06(4) . . ?
C20 Rh2 C19 90.3(3) . . ?
C20 Rh2 N3 172.6(2) . . ?
C19 Rh2 N3 90.4(2) . . ?
C20 Rh2 Cl2 88.4(2) . . ?
C19 Rh2 Cl2 174.10(19) . . ?
N3 Rh2 Cl2 90.11(14) . . ?
C20 Rh2 Rh1 110.7(2) . . ?
C19 Rh2 Rh1 90.15(19) . . ?
N3 Rh2 Rh1 76.69(13) . . ?
Cl2 Rh2 Rh1 95.69(4) . . ?
C38 Rh3 C37 89.8(3) . . ?
C38 Rh3 N4 174.0(2) . . ?
C37 Rh3 N4 91.0(2) . . ?
C38 Rh3 Cl3 88.6(2) . . ?
C37 Rh3 Cl3 173.8(2) . . ?
N4 Rh3 Cl3 89.95(14) . . ?
C38 Rh3 Rh4 109.35(19) . . ?
C37 Rh3 Rh4 90.16(19) . . ?
N4 Rh3 Rh4 76.58(13) . . ?
Cl3 Rh3 Rh4 96.06(4) . . ?
C39 Rh4 C40 89.6(3) . . ?
C39 Rh4 N6 89.9(2) . . ?
C40 Rh4 N6 175.3(2) . . ?
C39 Rh4 Cl4 173.3(2) . . ?
C40 Rh4 Cl4 89.6(2) . . ?
N6 Rh4 Cl4 90.31(14) . . ?
C39 Rh4 Rh3 92.60(19) . . ?
C40 Rh4 Rh3 108.21(19) . . ?
N6 Rh4 Rh3 76.48(13) . . ?
Cl4 Rh4 Rh3 93.98(4) . . ?
C1 O2 C2 115.2(5) . . ?
C15 O4 C16 113.7(5) . . ?
C21 O10 C22 113.6(5) . . ?
C35 O12 C36 114.2(5) . . ?
N2 N1 C8 111.9(5) . . ?
N2 N1 Rh1 126.3(4) . . ?
C8 N1 Rh1 120.7(4) . . ?
N3 N2 N1 116.8(5) . . ?
N2 N3 C9 111.2(5) . . ?
N2 N3 Rh2 125.9(4) . . ?
C9 N3 Rh2 121.1(4) . . ?
N5 N4 C28 112.4(5) . . ?
N5 N4 Rh3 125.3(4) . . ?
C28 N4 Rh3 120.8(4) . . ?
N4 N5 N6 117.1(5) . . ?
N5 N6 C29 111.4(5) . . ?
N5 N6 Rh4 126.1(4) . . ?
C29 N6 Rh4 121.5(4) . . ?
C45 N7 C41 110.9(6) . . ?
C45 N7 C43 113.5(5) . . ?
C41 N7 C43 113.4(5) . . ?
C45 N7 H1N 112.3 . . ?
C41 N7 H1N 109.2 . . ?
C43 N7 H1N 96.9 . . ?
C51 N8 C47 109.1(6) . . ?
C51 N8 C49 114.6(5) . . ?
C47 N8 C49 113.4(5) . . ?
C51 N8 H2N 111.0 . . ?
C47 N8 H2N 106.9 . . ?
C49 N8 H2N 101.4 . . ?
O1 C1 O2 122.1(6) . . ?
O1 C1 C3 124.6(6) . . ?
O2 C1 C3 113.2(5) . . ?
O2 C2 H2A 109.5 . . ?
O2 C2 H2B 109.5 . . ?
H2A C2 H2B 109.5 . . ?
O2 C2 H2C 109.5 . . ?
H2A C2 H2C 109.5 . . ?
H2B C2 H2C 109.5 . . ?
C4 C3 C8 119.4(6) . . ?
C4 C3 C1 116.6(6) . . ?
C8 C3 C1 124.0(6) . . ?
C5 C4 C3 121.0(6) . . ?
C5 C4 H4 119.5 . . ?
C3 C4 H4 119.5 . . ?
C4 C5 C6 120.2(6) . . ?
C4 C5 H5 119.9 . . ?
C6 C5 H5 119.9 . . ?
C5 C6 C7 119.7(6) . . ?
C5 C6 H6 120.2 . . ?
C7 C6 H6 120.2 . . ?
C6 C7 C8 121.9(7) . . ?
C6 C7 H7 119.0 . . ?
C8 C7 H7 119.0 . . ?
C7 C8 C3 117.8(6) . . ?
C7 C8 N1 119.4(6) . . ?
C3 C8 N1 122.7(6) . . ?
C10 C9 C14 118.7(6) . . ?
C10 C9 N3 118.3(5) . . ?
C14 C9 N3 123.0(5) . . ?
C11 C10 C9 121.3(6) . . ?
C11 C10 H10 119.4 . . ?
C9 C10 H10 119.4 . . ?
C12 C11 C10 119.6(6) . . ?
C12 C11 H11 120.2 . . ?
C10 C11 H11 120.2 . . ?
C13 C12 C11 120.1(6) . . ?
C13 C12 H12 120.0 . . ?
C11 C12 H12 120.0 . . ?
C12 C13 C14 121.0(6) . . ?
C12 C13 H13 119.5 . . ?
C14 C13 H13 119.5 . . ?
C13 C14 C9 119.3(6) . . ?
C13 C14 C15 115.8(6) . . ?
C9 C14 C15 124.9(5) . . ?
O3 C15 O4 123.6(6) . . ?
O3 C15 C14 124.5(6) . . ?
O4 C15 C14 111.8(6) . . ?
O4 C16 H16A 109.5 . . ?
O4 C16 H16B 109.5 . . ?
H16A C16 H16B 109.5 . . ?
O4 C16 H16C 109.5 . . ?
H16A C16 H16C 109.5 . . ?
H16B C16 H16C 109.5 . . ?
O5 C17 Rh1 176.1(6) . . ?
O6 C18 Rh1 177.9(6) . . ?
O7 C19 Rh2 176.2(6) . . ?
O8 C20 Rh2 176.9(6) . . ?
O9 C21 O10 124.4(6) . . ?
O9 C21 C23 124.1(6) . . ?
O10 C21 C23 111.3(6) . . ?
O10 C22 H22A 109.5 . . ?
O10 C22 H22B 109.5 . . ?
H22A C22 H22B 109.5 . . ?
O10 C22 H22C 109.5 . . ?
H22A C22 H22C 109.5 . . ?
H22B C22 H22C 109.5 . . ?
C24 C23 C28 118.5(6) . . ?
C24 C23 C21 116.0(5) . . ?
C28 C23 C21 125.5(5) . . ?
C25 C24 C23 121.7(6) . . ?
C25 C24 H24 119.1 . . ?
C23 C24 H24 119.1 . . ?
C24 C25 C26 119.7(6) . . ?
C24 C25 H25 120.2 . . ?
C26 C25 H25 120.2 . . ?
C27 C26 C25 119.2(6) . . ?
C27 C26 H26 120.4 . . ?
C25 C26 H26 120.4 . . ?
C28 C27 C26 121.3(6) . . ?
C28 C27 H27 119.3 . . ?
C26 C27 H27 119.3 . . ?
C27 C28 C23 119.6(6) . . ?
C27 C28 N4 118.1(5) . . ?
C23 C28 N4 122.3(5) . . ?
C30 C29 C34 120.4(6) . . ?
C30 C29 N6 117.3(6) . . ?
C34 C29 N6 122.3(6) . . ?
C31 C30 C29 120.0(6) . . ?
C31 C30 H30 120.0 . . ?
C29 C30 H30 120.0 . . ?
C30 C31 C32 120.6(6) . . ?
C30 C31 H31 119.7 . . ?
C32 C31 H31 119.7 . . ?
C33 C32 C31 119.2(6) . . ?
C33 C32 H32 120.4 . . ?
C31 C32 H32 120.4 . . ?
C32 C33 C34 122.0(6) . . ?
C32 C33 H33 119.0 . . ?
C34 C33 H33 119.0 . . ?
C33 C34 C29 117.8(6) . . ?
C33 C34 C35 118.2(6) . . ?
C29 C34 C35 124.0(6) . . ?
O11 C35 O12 123.3(6) . . ?
O11 C35 C34 124.4(6) . . ?
O12 C35 C34 112.2(5) . . ?
O12 C36 H36A 109.5 . . ?
O12 C36 H36B 109.5 . . ?
H36A C36 H36B 109.5 . . ?
O12 C36 H36C 109.5 . . ?
H36A C36 H36C 109.5 . . ?
H36B C36 H36C 109.5 . . ?
O13 C37 Rh3 175.6(6) . . ?
O14 C38 Rh3 177.5(6) . . ?
O15 C39 Rh4 175.8(6) . . ?
O16 C40 Rh4 177.6(6) . . ?
N7 C41 C42 112.7(6) . . ?
N7 C41 H41A 109.1 . . ?
C42 C41 H41A 109.1 . . ?
N7 C41 H41B 109.1 . . ?
C42 C41 H41B 109.1 . . ?
H41A C41 H41B 107.8 . . ?
C41 C42 H42A 109.5 . . ?
C41 C42 H42B 109.5 . . ?
H42A C42 H42B 109.5 . . ?
C41 C42 H42C 109.5 . . ?
H42A C42 H42C 109.5 . . ?
H42B C42 H42C 109.5 . . ?
C44 C43 N7 114.5(6) . . ?
C44 C43 H43A 108.6 . . ?
N7 C43 H43A 108.6 . . ?
C44 C43 H43B 108.6 . . ?
N7 C43 H43B 108.6 . . ?
H43A C43 H43B 107.6 . . ?
C43 C44 H44A 109.5 . . ?
C43 C44 H44B 109.5 . . ?
H44A C44 H44B 109.5 . . ?
C43 C44 H44C 109.5 . . ?
H44A C44 H44C 109.5 . . ?
H44B C44 H44C 109.5 . . ?
N7 C45 C46 114.2(6) . . ?
N7 C45 H45A 108.7 . . ?
C46 C45 H45A 108.7 . . ?
N7 C45 H45B 108.7 . . ?
C46 C45 H45B 108.7 . . ?
H45A C45 H45B 107.6 . . ?
C45 C46 H46A 109.5 . . ?
C45 C46 H46B 109.5 . . ?
H46A C46 H46B 109.5 . . ?
C45 C46 H46C 109.5 . . ?
H46A C46 H46C 109.5 . . ?
H46B C46 H46C 109.5 . . ?
C48 C47 N8 112.9(6) . . ?
C48 C47 H47A 109.0 . . ?
N8 C47 H47A 109.0 . . ?
C48 C47 H47B 109.0 . . ?
N8 C47 H47B 109.0 . . ?
H47A C47 H47B 107.8 . . ?
C47 C48 H48A 109.5 . . ?
C47 C48 H48B 109.5 . . ?
H48A C48 H48B 109.5 . . ?
C47 C48 H48C 109.5 . . ?
H48A C48 H48C 109.5 . . ?
H48B C48 H48C 109.5 . . ?
N8 C49 C50 113.9(6) . . ?
N8 C49 H49A 108.8 . . ?
C50 C49 H49A 108.8 . . ?
N8 C49 H49B 108.8 . . ?
C50 C49 H49B 108.8 . . ?
H49A C49 H49B 107.7 . . ?
C49 C50 H50A 109.5 . . ?
C49 C50 H50B 109.5 . . ?
H50A C50 H50B 109.5 . . ?
C49 C50 H50C 109.5 . . ?
H50A C50 H50C 109.5 . . ?
H50B C50 H50C 109.5 . . ?
C52 C51 N8 113.8(7) . . ?
C52 C51 H51A 108.8 . . ?
N8 C51 H51A 108.8 . . ?
C52 C51 H51B 108.8 . . ?
N8 C51 H51B 108.8 . . ?
H51A C51 H51B 107.7 . . ?
C51 C52 H52A 109.5 . . ?
C51 C52 H52B 109.5 . . ?
H52A C52 H52B 109.5 . . ?
C51 C52 H52C 109.5 . . ?
H52A C52 H52C 109.5 . . ?
H52B C52 H52C 109.5 . . ?

loop_
_geom_bond_atom_site_label_1
_geom_bond_atom_site_label_2
_geom_bond_distance
_geom_bond_site_symmetry_2
_geom_bond_publ_flag
Rh1 C17 1.847(7) . ?
Rh1 C18 1.859(7) . ?
Rh1 N1 2.094(5) . ?
Rh1 Cl1 2.3529(16) . ?
Rh1 Rh2 2.9718(7) . ?
Rh2 C20 1.840(7) . ?
Rh2 C19 1.858(7) . ?
Rh2 N3 2.099(5) . ?
Rh2 Cl2 2.3489(16) . ?
Rh3 C38 1.842(7) . ?
Rh3 C37 1.863(7) . ?
Rh3 N4 2.105(5) . ?
Rh3 Cl3 2.3401(17) . ?
Rh3 Rh4 2.9628(7) . ?
Rh4 C39 1.844(7) . ?
Rh4 C40 1.848(7) . ?
Rh4 N6 2.096(5) . ?
Rh4 Cl4 2.3507(16) . ?
O1 C1 1.209(7) . ?
O2 C1 1.341(7) . ?
O2 C2 1.437(7) . ?
O3 C15 1.197(8) . ?
O4 C15 1.343(8) . ?
O4 C16 1.437(7) . ?
O5 C17 1.125(7) . ?
O6 C18 1.124(8) . ?
O7 C19 1.123(7) . ?
O8 C20 1.143(7) . ?
O9 C21 1.192(7) . ?
O10 C21 1.333(7) . ?
O10 C22 1.441(7) . ?
O11 C35 1.207(7) . ?
O12 C35 1.346(7) . ?
O12 C36 1.444(7) . ?
O13 C37 1.129(8) . ?
O14 C38 1.140(7) . ?
O15 C39 1.130(7) . ?
O16 C40 1.140(7) . ?
N1 N2 1.308(6) . ?
N1 C8 1.413(7) . ?
N2 N3 1.293(7) . ?
N3 C9 1.421(7) . ?
N4 N5 1.294(7) . ?
N4 C28 1.430(7) . ?
N5 N6 1.297(6) . ?
N6 C29 1.426(7) . ?
N7 C45 1.481(8) . ?
N7 C41 1.490(8) . ?
N7 C43 1.514(8) . ?
N7 H1N 0.9127 . ?
N8 C51 1.492(8) . ?
N8 C47 1.502(9) . ?
N8 C49 1.506(8) . ?
N8 H2N 0.9203 . ?
C1 C3 1.482(8) . ?
C2 H2A 0.9800 . ?
C2 H2B 0.9800 . ?
C2 H2C 0.9800 . ?
C3 C4 1.399(8) . ?
C3 C8 1.407(8) . ?
C4 C5 1.364(9) . ?
C4 H4 0.9500 . ?
C5 C6 1.371(9) . ?
C5 H5 0.9500 . ?
C6 C7 1.379(9) . ?
C6 H6 0.9500 . ?
C7 C8 1.387(8) . ?
C7 H7 0.9500 . ?
C9 C10 1.394(8) . ?
C9 C14 1.395(8) . ?
C10 C11 1.380(8) . ?
C10 H10 0.9500 . ?
C11 C12 1.374(9) . ?
C11 H11 0.9500 . ?
C12 C13 1.374(9) . ?
C12 H12 0.9500 . ?
C13 C14 1.392(8) . ?
C13 H13 0.9500 . ?
C14 C15 1.495(8) . ?
C16 H16A 0.9800 . ?
C16 H16B 0.9800 . ?
C16 H16C 0.9800 . ?
C21 C23 1.493(9) . ?
C22 H22A 0.9800 . ?
C22 H22B 0.9800 . ?
C22 H22C 0.9800 . ?
C23 C24 1.393(8) . ?
C23 C28 1.398(8) . ?
C24 C25 1.373(9) . ?
C24 H24 0.9500 . ?
C25 C26 1.390(9) . ?
C25 H25 0.9500 . ?
C26 C27 1.386(8) . ?
C26 H26 0.9500 . ?
C27 C28 1.382(8) . ?
C27 H27 0.9500 . ?
C29 C30 1.384(8) . ?
C29 C34 1.408(8) . ?
C30 C31 1.374(9) . ?
C30 H30 0.9500 . ?
C31 C32 1.394(9) . ?
C31 H31 0.9500 . ?
C32 C33 1.366(8) . ?
C32 H32 0.9500 . ?
C33 C34 1.392(8) . ?
C33 H33 0.9500 . ?
C34 C35 1.479(9) . ?
C36 H36A 0.9800 . ?
C36 H36B 0.9800 . ?
C36 H36C 0.9800 . ?
C41 C42 1.504(10) . ?
C41 H41A 0.9900 . ?
C41 H41B 0.9900 . ?
C42 H42A 0.9800 . ?
C42 H42B 0.9800 . ?
C42 H42C 0.9800 . ?
C43 C44 1.508(9) . ?
C43 H43A 0.9900 . ?
C43 H43B 0.9900 . ?
C44 H44A 0.9800 . ?
C44 H44B 0.9800 . ?
C44 H44C 0.9800 . ?
C45 C46 1.496(10) . ?
C45 H45A 0.9900 . ?
C45 H45B 0.9900 . ?
C46 H46A 0.9800 . ?
C46 H46B 0.9800 . ?
C46 H46C 0.9800 . ?
C47 C48 1.503(11) . ?
C47 H47A 0.9900 . ?
C47 H47B 0.9900 . ?
C48 H48A 0.9800 . ?
C48 H48B 0.9800 . ?
C48 H48C 0.9800 . ?
C49 C50 1.507(9) . ?
C49 H49A 0.9900 . ?
C49 H49B 0.9900 . ?
C50 H50A 0.9800 . ?
C50 H50B 0.9800 . ?
C50 H50C 0.9800 . ?
C51 C52 1.501(11) . ?
C51 H51A 0.9900 . ?
C51 H51B 0.9900 . ?
C52 H52A 0.9800 . ?
C52 H52B 0.9800 . ?
C52 H52C 0.9800 . ?

loop_
_geom_torsion_atom_site_label_1
_geom_torsion_atom_site_label_2
_geom_torsion_atom_site_label_3
_geom_torsion_atom_site_label_4
_geom_torsion
_geom_torsion_site_symmetry_1
_geom_torsion_site_symmetry_2
_geom_torsion_site_symmetry_3
_geom_torsion_site_symmetry_4
_geom_torsion_publ_flag
C17 Rh1 Rh2 C20 -117.1(3) . . . . ?
C18 Rh1 Rh2 C20 -26.4(3) . . . . ?
N1 Rh1 Rh2 C20 153.7(2) . . . . ?
Cl1 Rh1 Rh2 C20 64.1(2) . . . . ?
C17 Rh1 Rh2 C19 152.4(3) . . . . ?
C18 Rh1 Rh2 C19 -116.8(3) . . . . ?
N1 Rh1 Rh2 C19 63.3(2) . . . . ?
Cl1 Rh1 Rh2 C19 -26.31(18) . . . . ?
C17 Rh1 Rh2 N3 62.0(2) . . . . ?
C18 Rh1 Rh2 N3 152.8(3) . . . . ?
N1 Rh1 Rh2 N3 -27.12(19) . . . . ?
Cl1 Rh1 Rh2 N3 -116.73(14) . . . . ?
C17 Rh1 Rh2 Cl2 -26.73(19) . . . . ?
C18 Rh1 Rh2 Cl2 64.0(2) . . . . ?
N1 Rh1 Rh2 Cl2 -115.88(14) . . . . ?
Cl1 Rh1 Rh2 Cl2 154.51(6) . . . . ?
C38 Rh3 Rh4 C39 117.5(3) . . . . ?
C37 Rh3 Rh4 C39 -152.6(3) . . . . ?
N4 Rh3 Rh4 C39 -61.7(2) . . . . ?
Cl3 Rh3 Rh4 C39 26.8(2) . . . . ?
C38 Rh3 Rh4 C40 27.0(3) . . . . ?
C37 Rh3 Rh4 C40 116.9(3) . . . . ?
N4 Rh3 Rh4 C40 -152.1(3) . . . . ?
Cl3 Rh3 Rh4 C40 -63.6(2) . . . . ?
C38 Rh3 Rh4 N6 -153.3(3) . . . . ?
C37 Rh3 Rh4 N6 -63.4(2) . . . . ?
N4 Rh3 Rh4 N6 27.58(19) . . . . ?
Cl3 Rh3 Rh4 N6 116.07(14) . . . . ?
C38 Rh3 Rh4 Cl4 -63.9(2) . . . . ?
C37 Rh3 Rh4 Cl4 26.0(2) . . . . ?
N4 Rh3 Rh4 Cl4 116.93(15) . . . . ?
Cl3 Rh3 Rh4 Cl4 -154.57(6) . . . . ?
C17 Rh1 N1 N2 -56.0(5) . . . . ?
Cl1 Rh1 N1 N2 131.0(4) . . . . ?
Rh2 Rh1 N1 N2 36.0(4) . . . . ?
C17 Rh1 N1 C8 110.8(4) . . . . ?
Cl1 Rh1 N1 C8 -62.2(4) . . . . ?
Rh2 Rh1 N1 C8 -157.2(4) . . . . ?
C8 N1 N2 N3 170.9(5) . . . . ?
Rh1 N1 N2 N3 -21.3(7) . . . . ?
N1 N2 N3 C9 172.2(5) . . . . ?
N1 N2 N3 Rh2 -23.2(7) . . . . ?
C19 Rh2 N3 N2 -53.1(5) . . . . ?
Cl2 Rh2 N3 N2 132.8(5) . . . . ?
Rh1 Rh2 N3 N2 37.0(5) . . . . ?
C19 Rh2 N3 C9 110.1(5) . . . . ?
Cl2 Rh2 N3 C9 -64.1(4) . . . . ?
Rh1 Rh2 N3 C9 -159.9(4) . . . . ?
C37 Rh3 N4 N5 52.5(5) . . . . ?
Cl3 Rh3 N4 N5 -133.7(5) . . . . ?
Rh4 Rh3 N4 N5 -37.5(4) . . . . ?
C37 Rh3 N4 C28 -112.5(5) . . . . ?
Cl3 Rh3 N4 C28 61.4(4) . . . . ?
Rh4 Rh3 N4 C28 157.6(4) . . . . ?
C28 N4 N5 N6 -170.5(5) . . . . ?
Rh3 N4 N5 N6 23.5(7) . . . . ?
N4 N5 N6 C29 -169.7(5) . . . . ?
N4 N5 N6 Rh4 21.5(7) . . . . ?
C39 Rh4 N6 N5 56.1(5) . . . . ?
Cl4 Rh4 N6 N5 -130.7(4) . . . . ?
Rh3 Rh4 N6 N5 -36.6(4) . . . . ?
C39 Rh4 N6 C29 -111.7(5) . . . . ?
Cl4 Rh4 N6 C29 61.6(4) . . . . ?
Rh3 Rh4 N6 C29 155.6(4) . . . . ?
C2 O2 C1 O1 -6.9(8) . . . . ?
C2 O2 C1 C3 175.9(5) . . . . ?
O1 C1 C3 C4 -52.8(9) . . . . ?
O2 C1 C3 C4 124.3(6) . . . . ?
O1 C1 C3 C8 128.5(7) . . . . ?
O2 C1 C3 C8 -54.4(8) . . . . ?
C8 C3 C4 C5 1.7(9) . . . . ?
C1 C3 C4 C5 -177.1(6) . . . . ?
C3 C4 C5 C6 -1.9(10) . . . . ?
C4 C5 C6 C7 0.6(10) . . . . ?
C5 C6 C7 C8 0.8(9) . . . . ?
C6 C7 C8 C3 -1.0(9) . . . . ?
C6 C7 C8 N1 -177.7(5) . . . . ?
C4 C3 C8 C7 -0.3(9) . . . . ?
C1 C3 C8 C7 178.4(6) . . . . ?
C4 C3 C8 N1 176.4(5) . . . . ?
C1 C3 C8 N1 -4.9(9) . . . . ?
N2 N1 C8 C7 148.6(5) . . . . ?
Rh1 N1 C8 C7 -20.0(7) . . . . ?
N2 N1 C8 C3 -28.0(8) . . . . ?
Rh1 N1 C8 C3 163.4(4) . . . . ?
N2 N3 C9 C10 152.1(5) . . . . ?
Rh2 N3 C9 C10 -13.4(7) . . . . ?
N2 N3 C9 C14 -28.1(8) . . . . ?
Rh2 N3 C9 C14 166.5(5) . . . . ?
C14 C9 C10 C11 2.1(9) . . . . ?
N3 C9 C10 C11 -178.1(6) . . . . ?
C9 C10 C11 C12 0.5(10) . . . . ?
C10 C11 C12 C13 -1.8(10) . . . . ?
C11 C12 C13 C14 0.5(10) . . . . ?
C12 C13 C14 C9 2.1(10) . . . . ?
C12 C13 C14 C15 -176.3(6) . . . . ?
C10 C9 C14 C13 -3.3(9) . . . . ?
N3 C9 C14 C13 176.8(6) . . . . ?
C10 C9 C14 C15 174.9(6) . . . . ?
N3 C9 C14 C15 -5.0(10) . . . . ?
C16 O4 C15 O3 -4.8(9) . . . . ?
C16 O4 C15 C14 178.8(5) . . . . ?
C13 C14 C15 O3 -52.1(9) . . . . ?
C9 C14 C15 O3 129.6(7) . . . . ?
C13 C14 C15 O4 124.3(6) . . . . ?
C9 C14 C15 O4 -53.9(8) . . . . ?
C22 O10 C21 O9 4.7(9) . . . . ?
C22 O10 C21 C23 -179.3(5) . . . . ?
O9 C21 C23 C24 51.7(9) . . . . ?
O10 C21 C23 C24 -124.4(6) . . . . ?
O9 C21 C23 C28 -127.5(7) . . . . ?
O10 C21 C23 C28 56.4(8) . . . . ?
C28 C23 C24 C25 -2.6(10) . . . . ?
C21 C23 C24 C25 178.2(6) . . . . ?
C23 C24 C25 C26 0.2(10) . . . . ?
C24 C25 C26 C27 1.7(10) . . . . ?
C25 C26 C27 C28 -1.1(10) . . . . ?
C26 C27 C28 C23 -1.3(9) . . . . ?
C26 C27 C28 N4 178.0(6) . . . . ?
C24 C23 C28 C27 3.1(9) . . . . ?
C21 C23 C28 C27 -177.7(6) . . . . ?
C24 C23 C28 N4 -176.2(6) . . . . ?
C21 C23 C28 N4 2.9(10) . . . . ?
N5 N4 C28 C27 -151.3(5) . . . . ?
Rh3 N4 C28 C27 15.5(7) . . . . ?
N5 N4 C28 C23 28.1(8) . . . . ?
Rh3 N4 C28 C23 -165.2(5) . . . . ?
N5 N6 C29 C30 -150.3(5) . . . . ?
Rh4 N6 C29 C30 19.1(7) . . . . ?
N5 N6 C29 C34 29.3(7) . . . . ?
Rh4 N6 C29 C34 -161.3(4) . . . . ?
C34 C29 C30 C31 0.4(9) . . . . ?
N6 C29 C30 C31 -180.0(5) . . . . ?
C29 C30 C31 C32 -0.5(9) . . . . ?
C30 C31 C32 C33 -1.3(9) . . . . ?
C31 C32 C33 C34 3.2(10) . . . . ?
C32 C33 C34 C29 -3.3(9) . . . . ?
C32 C33 C34 C35 178.0(6) . . . . ?
C30 C29 C34 C33 1.4(9) . . . . ?
N6 C29 C34 C33 -178.2(5) . . . . ?
C30 C29 C34 C35 -180.0(6) . . . . ?
N6 C29 C34 C35 0.4(9) . . . . ?
C36 O12 C35 O11 7.8(9) . . . . ?
C36 O12 C35 C34 -176.6(5) . . . . ?
C33 C34 C35 O11 52.7(9) . . . . ?
C29 C34 C35 O11 -125.9(7) . . . . ?
C33 C34 C35 O12 -122.9(6) . . . . ?
C29 C34 C35 O12 58.5(8) . . . . ?
C45 N7 C41 C42 173.5(6) . . . . ?
C43 N7 C41 C42 -57.5(7) . . . . ?
C45 N7 C43 C44 62.9(8) . . . . ?
C41 N7 C43 C44 -64.7(8) . . . . ?
C41 N7 C45 C46 -175.3(6) . . . . ?
C43 N7 C45 C46 55.7(8) . . . . ?
C51 N8 C47 C48 176.6(6) . . . . ?
C49 N8 C47 C48 -54.4(8) . . . . ?
C51 N8 C49 C50 64.2(8) . . . . ?
C47 N8 C49 C50 -61.9(8) . . . . ?
C47 N8 C51 C52 -178.5(6) . . . . ?
C49 N8 C51 C52 53.2(8) . . . . ?
